data_4082115
loop_
_publ_author_name
'Schreiber, Dominique F.'
'O&#x2019;Connor, Crystal'
'Grave, Christian'
'M\"uller-Bunz, Helge'
'Scopelliti, Rosario'
'Dyson, Paul J.'
'Phillips, Andrew D.'

_publ_section_title
;
 Synthesis, Characterization, and Reactivity of the First Osmium
 \b-Diketiminato Complexes and Application in Catalysis
;
_journal_issue 24
_journal_name_full Organometallics
_journal_page_first 7345
_journal_paper_doi 10.1021/om400875r
_journal_volume 32
_journal_year 2013
_chemical_formula_moiety 'C29 H35 N2 Os, C F3 O3 S, C H2 Cl2'
_chemical_formula_sum 'C31 H37 Cl2 F3 N2 O3 Os S'
_chemical_formula_weight 835.79
_chemical_name_systematic
; 
 ? 
;
_space_group_IT_number 14
_symmetry_cell_setting monoclinic
_symmetry_space_group_name_Hall '-P 2yn'
_symmetry_space_group_name_H-M 'P 1 21/n 1'
_atom_sites_solution_hydrogens geom
_atom_sites_solution_primary direct
_atom_sites_solution_secondary difmap
_audit_creation_method SHELXL-97
_cell_angle_alpha 90.00
_cell_angle_beta 94.327(2)
_cell_angle_gamma 90.00
_cell_formula_units_Z 4
_cell_length_a 12.2652(3)
_cell_length_b 11.8570(2)
_cell_length_c 21.7502(4)
_cell_measurement_reflns_used 22270
_cell_measurement_temperature 133(2)
_cell_measurement_theta_max 28.8096
_cell_measurement_theta_min 2.9575
_cell_volume 3154.08(11)
_computing_cell_refinement
;
CrysAlisPro, Oxford Diffraction Ltd.,
Version 1.171.33.66 (release 28-04-2010 CrysAlis171 .NET)
(compiled Apr 28 2010,14:27:37)
;
_computing_data_collection
;
CrysAlisPro, Oxford Diffraction Ltd.,
Version 1.171.33.66 (release 28-04-2010 CrysAlis171 .NET)
(compiled Apr 28 2010,14:27:37)
;
_computing_data_reduction
;
CrysAlisPro, Oxford Diffraction Ltd.,
Version 1.171.33.66 (release 28-04-2010 CrysAlis171 .NET)
(compiled Apr 28 2010,14:27:37)
;
_computing_molecular_graphics 'Diamond 3.2 (Brandenburg, K., Crystal Impact GbR, 2009)'
_computing_publication_material 'WinGX 1.80.05'
_computing_structure_refinement 'SHELXL-97 (Sheldrick, 1997)'
_computing_structure_solution 'SHELXS-97 (Sheldrick, 1990)'
_diffrn_ambient_temperature 133(2)
_diffrn_detector_area_resol_mean 8.2812
_diffrn_measured_fraction_theta_full 0.999
_diffrn_measured_fraction_theta_max 0.999
_diffrn_measurement_device_type 'Xcalibur, Sapphire2, large Be window'
_diffrn_measurement_method '\w scans'
_diffrn_radiation_monochromator graphite
_diffrn_radiation_source 'Enhance (Mo) X-ray Source'
_diffrn_radiation_type 'Mo K\a'
_diffrn_radiation_wavelength 0.71073
_diffrn_reflns_av_R_equivalents 0.0327
_diffrn_reflns_av_sigmaI/netI 0.0191
_diffrn_reflns_limit_h_max 14
_diffrn_reflns_limit_h_min -14
_diffrn_reflns_limit_k_max 14
_diffrn_reflns_limit_k_min -14
_diffrn_reflns_limit_l_max 25
_diffrn_reflns_limit_l_min -25
_diffrn_reflns_number 25150
_diffrn_reflns_theta_full 25.00
_diffrn_reflns_theta_max 25.00
_diffrn_reflns_theta_min 2.96
_exptl_absorpt_coefficient_mu 4.332
_exptl_absorpt_correction_T_max 1.00000
_exptl_absorpt_correction_T_min 0.63940
_exptl_absorpt_correction_type multi-scan
_exptl_absorpt_process_details
;
CrysAlisPro, Oxford Diffraction Ltd.,
Version 1.171.33.66 (release 28-04-2010 CrysAlis171 .NET)
(compiled Apr 28 2010,14:27:37)
Empirical absorption correction using spherical harmonics,
 implemented in SCALE3 ABSPACK scaling algorithm.
;
_exptl_crystal_colour orange
_exptl_crystal_density_diffrn 1.760
_exptl_crystal_density_method 'not measured'
_exptl_crystal_description prism
_exptl_crystal_F_000 1656
_exptl_crystal_size_max 0.212
_exptl_crystal_size_mid 0.102
_exptl_crystal_size_min 0.087
_refine_diff_density_max 0.385
_refine_diff_density_min -0.360
_refine_diff_density_rms 0.075
_refine_ls_extinction_method none
_refine_ls_goodness_of_fit_ref 1.042
_refine_ls_hydrogen_treatment constr
_refine_ls_matrix_type full
_refine_ls_number_parameters 413
_refine_ls_number_reflns 5552
_refine_ls_number_restraints 4
_refine_ls_restrained_S_all 1.062
_refine_ls_R_factor_all 0.0214
_refine_ls_R_factor_gt 0.0188
_refine_ls_shift/su_max 0.003
_refine_ls_shift/su_mean 0.000
_refine_ls_structure_factor_coef Fsqd
_refine_ls_weighting_details 'calc w=1/[\s^2^(Fo^2^)+(0.0266P)^2^+2.5804P] where P=(Fo^2^+2Fc^2^)/3'
_refine_ls_weighting_scheme calc
_refine_ls_wR_factor_gt 0.0462
_refine_ls_wR_factor_ref 0.0469
_reflns_number_gt 5099
_reflns_number_total 5552
_cod_data_source_file om400875r_si_001.cif
_cod_data_source_block adp505
_cod_original_sg_symbol_H-M 'P 2 1 / n'
_cod_database_code 4082115

loop_
_symmetry_equiv_pos_as_xyz
'x, y, z'
'-x+1/2, y+1/2, -z+1/2'
'-x, -y, -z'
'x-1/2, -y-1/2, z-1/2'

loop_
_atom_site_label
_atom_site_type_symbol
_atom_site_fract_x
_atom_site_fract_y
_atom_site_fract_z
_atom_site_U_iso_or_equiv
_atom_site_adp_type
_atom_site_occupancy
_atom_site_symmetry_multiplicity
_atom_site_calc_flag
_atom_site_refinement_flags
_atom_site_disorder_assembly
_atom_site_disorder_group
Cl1A Cl 0.6987(8) 0.4695(4) -0.2027(4) 0.074(2) Uani 0.549(17) 1 d PD A 1
Cl2A Cl 0.7428(5) 0.2798(3) -0.27993(14) 0.0613(13) Uani 0.549(17) 1 d PD A 1
Cl2B Cl 0.8127(17) 0.3100(9) -0.2741(3) 0.121(6) Uani 0.451(17) 1 d PD A 2
Cl1B Cl 0.6751(11) 0.4610(7) -0.2086(5) 0.089(3) Uani 0.451(17) 1 d PD A 2
Os1 Os 0.793955(8) 0.145425(8) 0.098208(4) 0.01471(5) Uani 1 1 d . . .
S1 S 0.72833(6) 0.67626(6) 0.02639(3) 0.02422(16) Uani 1 1 d . . .
F1 F 0.84330(16) 0.62821(17) -0.06749(9) 0.0422(5) Uani 1 1 d . . .
F2 F 0.67550(17) 0.66378(19) -0.09250(8) 0.0436(5) Uani 1 1 d . . .
F3 F 0.7860(2) 0.79830(17) -0.06557(10) 0.0566(6) Uani 1 1 d . . .
O1 O 0.6890(2) 0.5630(2) 0.02847(11) 0.0511(7) Uani 1 1 d . . .
O2 O 0.8306(2) 0.6961(2) 0.06081(11) 0.0455(6) Uani 1 1 d . . .
O3 O 0.64761(17) 0.76270(19) 0.03315(9) 0.0318(5) Uani 1 1 d . . .
N1 N 0.74823(18) 0.29327(18) 0.14346(10) 0.0170(5) Uani 1 1 d . . .
N2 N 0.73311(17) 0.22637(18) 0.01643(9) 0.0149(4) Uani 1 1 d . . .
C1 C 0.8115(2) 0.3222(2) 0.20058(12) 0.0211(6) Uani 1 1 d . . .
C2 C 0.7808(3) 0.2739(3) 0.25558(13) 0.0291(7) Uani 1 1 d . . .
C3 C 0.8504(3) 0.2898(3) 0.30858(13) 0.0383(9) Uani 1 1 d . . .
H3 H 0.8325 0.2564 0.3462 0.046 Uiso 1 1 calc R . .
C4 C 0.9440(4) 0.3528(3) 0.30752(16) 0.0425(10) Uani 1 1 d . . .
H4 H 0.9912 0.3608 0.3439 0.051 Uiso 1 1 calc R . .
C5 C 0.9699(3) 0.4046(3) 0.25356(15) 0.0348(8) Uani 1 1 d . . .
H5 H 1.0338 0.4499 0.2535 0.042 Uiso 1 1 calc R . .
C6 C 0.9031(3) 0.3912(2) 0.19909(14) 0.0261(7) Uani 1 1 d . . .
C7 C 0.9311(3) 0.4506(3) 0.14145(14) 0.0289(7) Uani 1 1 d . . .
H7A H 0.9443 0.3948 0.1096 0.043 Uiso 1 1 calc R . .
H7B H 0.9971 0.4963 0.1503 0.043 Uiso 1 1 calc R . .
H7C H 0.8703 0.4996 0.1268 0.043 Uiso 1 1 calc R . .
C8 C 0.6777(3) 0.2062(3) 0.25801(15) 0.0386(8) Uani 1 1 d . . .
H8A H 0.6839 0.1365 0.2344 0.058 Uiso 1 1 calc R . .
H8B H 0.6155 0.2504 0.2403 0.058 Uiso 1 1 calc R . .
H8C H 0.6664 0.1877 0.3010 0.058 Uiso 1 1 calc R . .
C9 C 0.6651(2) 0.3536(2) 0.12482(12) 0.0183(6) Uani 1 1 d . . .
C10 C 0.6277(3) 0.4560(2) 0.15779(13) 0.0276(7) Uani 1 1 d . . .
H10A H 0.6816 0.4751 0.1917 0.041 Uiso 1 1 calc R . .
H10B H 0.5570 0.4404 0.1743 0.041 Uiso 1 1 calc R . .
H10C H 0.6199 0.5194 0.1289 0.041 Uiso 1 1 calc R . .
C11 C 0.5931(2) 0.3131(2) 0.07083(13) 0.0196(6) Uani 1 1 d . . .
H11 H 0.5336 0.3696 0.0617 0.024 Uiso 1 1 calc R . .
C12 C 0.6508(2) 0.2939(2) 0.01353(12) 0.0162(5) Uani 1 1 d . . .
C13 C 0.6032(2) 0.3479(2) -0.04455(13) 0.0218(6) Uani 1 1 d . . .
H13A H 0.6461 0.3261 -0.0789 0.033 Uiso 1 1 calc R . .
H13B H 0.6049 0.4301 -0.0398 0.033 Uiso 1 1 calc R . .
H13C H 0.5274 0.3229 -0.0530 0.033 Uiso 1 1 calc R . .
C14 C 0.7828(2) 0.1985(2) -0.04036(12) 0.0164(5) Uani 1 1 d . . .
C15 C 0.7412(2) 0.1058(2) -0.07532(13) 0.0215(6) Uani 1 1 d . . .
C16 C 0.7946(3) 0.0759(2) -0.12703(13) 0.0261(7) Uani 1 1 d . . .
H16 H 0.7686 0.0136 -0.1514 0.031 Uiso 1 1 calc R . .
C17 C 0.8846(3) 0.1348(3) -0.14370(14) 0.0286(7) Uani 1 1 d . . .
H17 H 0.9210 0.1116 -0.1786 0.034 Uiso 1 1 calc R . .
C18 C 0.9223(2) 0.2277(3) -0.10987(13) 0.0244(6) Uani 1 1 d . . .
H18 H 0.9837 0.2685 -0.1222 0.029 Uiso 1 1 calc R . .
C19 C 0.8709(2) 0.2619(2) -0.05772(12) 0.0192(6) Uani 1 1 d . . .
C20 C 0.6440(3) 0.0393(3) -0.05750(14) 0.0285(7) Uani 1 1 d . . .
H20A H 0.6159 -0.0071 -0.0925 0.043 Uiso 1 1 calc R . .
H20B H 0.5867 0.0913 -0.0461 0.043 Uiso 1 1 calc R . .
H20C H 0.6660 -0.0094 -0.0224 0.043 Uiso 1 1 calc R . .
C21 C 0.9107(3) 0.3643(2) -0.02208(14) 0.0251(6) Uani 1 1 d . . .
H21A H 0.8488 0.4143 -0.0160 0.038 Uiso 1 1 calc R . .
H21B H 0.9644 0.4044 -0.0451 0.038 Uiso 1 1 calc R . .
H21C H 0.9448 0.3411 0.0181 0.038 Uiso 1 1 calc R . .
C22 C 0.8280(3) -0.0355(2) 0.09943(14) 0.0287(7) Uani 1 1 d . . .
H22 H 0.7791 -0.0966 0.0910 0.034 Uiso 1 1 calc R . .
C23 C 0.8827(3) 0.0123(3) 0.05230(14) 0.0289(7) Uani 1 1 d . . .
H23 H 0.8712 -0.0166 0.0116 0.035 Uiso 1 1 calc R . .
C24 C 0.9562(2) 0.1045(3) 0.06439(14) 0.0267(7) Uani 1 1 d . . .
H24 H 0.9915 0.1382 0.0316 0.032 Uiso 1 1 calc R . .
C25 C 0.9762(2) 0.1454(2) 0.12495(15) 0.0253(7) Uani 1 1 d . . .
H25 H 1.0278 0.2040 0.1339 0.030 Uiso 1 1 calc R . .
C26 C 0.9180(2) 0.0975(2) 0.17240(13) 0.0229(6) Uani 1 1 d . . .
H26 H 0.9283 0.1271 0.2130 0.027 Uiso 1 1 calc R . .
C27 C 0.8456(2) 0.0074(2) 0.16058(14) 0.0263(7) Uani 1 1 d . . .
H27 H 0.8084 -0.0248 0.1931 0.032 Uiso 1 1 calc R . .
C28 C 0.6227(2) 0.1041(2) 0.10197(14) 0.0239(6) Uani 1 1 d . . .
H28A H 0.6046 0.0435 0.0716 0.029 Uiso 1 1 calc R . .
H28B H 0.6125 0.0727 0.1433 0.029 Uiso 1 1 calc R . .
C29 C 0.5402(2) 0.1990(2) 0.08981(14) 0.0261(6) Uani 1 1 d . . .
H29A H 0.5013 0.2116 0.1275 0.031 Uiso 1 1 calc R . .
H29B H 0.4854 0.1754 0.0565 0.031 Uiso 1 1 calc R . .
C30 C 0.7599(2) 0.6923(3) -0.05323(14) 0.0265(7) Uani 1 1 d . . .
C31 C 0.6965(4) 0.3244(4) -0.2154(2) 0.0643(13) Uani 1 1 d D . .
H31A H 0.7399 0.2878 -0.1807 0.077 Uiso 1 1 calc R A 1
H31B H 0.6201 0.2980 -0.2142 0.077 Uiso 1 1 calc R A 1

loop_
_atom_site_aniso_label
_atom_site_aniso_U_11
_atom_site_aniso_U_22
_atom_site_aniso_U_33
_atom_site_aniso_U_23
_atom_site_aniso_U_13
_atom_site_aniso_U_12
Cl1A 0.134(5) 0.0305(19) 0.060(3) -0.0102(19) 0.033(3) -0.009(3)
Cl2A 0.098(3) 0.0543(15) 0.0305(10) -0.0071(9) -0.0048(13) 0.0249(16)
Cl2B 0.231(14) 0.093(4) 0.043(2) 0.025(3) 0.042(5) 0.094(7)
Cl1B 0.121(5) 0.096(5) 0.052(3) 0.027(4) 0.030(3) 0.057(4)
Os1 0.01500(7) 0.01342(7) 0.01555(6) 0.00050(4) 0.00003(4) 0.00099(4)
S1 0.0276(4) 0.0237(4) 0.0209(3) -0.0022(3) -0.0010(3) -0.0020(3)
F1 0.0304(11) 0.0538(13) 0.0437(12) -0.0002(9) 0.0116(9) 0.0187(9)
F2 0.0321(11) 0.0748(15) 0.0233(10) -0.0089(9) -0.0016(8) 0.0123(10)
F3 0.0799(17) 0.0339(11) 0.0608(14) 0.0131(10) 0.0376(13) -0.0028(11)
O1 0.084(2) 0.0328(13) 0.0391(14) -0.0043(11) 0.0226(14) -0.0225(13)
O2 0.0371(14) 0.0514(15) 0.0450(14) -0.0144(12) -0.0180(11) 0.0128(12)
O3 0.0251(12) 0.0434(13) 0.0267(11) -0.0075(10) 0.0006(9) 0.0059(10)
N1 0.0182(12) 0.0167(11) 0.0164(11) 0.0022(9) 0.0025(9) 0.0012(9)
N2 0.0163(11) 0.0138(11) 0.0145(10) 0.0000(9) 0.0010(9) -0.0030(9)
C1 0.0297(16) 0.0187(14) 0.0144(13) -0.0014(11) -0.0014(11) 0.0099(12)
C2 0.0443(19) 0.0234(16) 0.0204(15) -0.0003(12) 0.0067(13) 0.0145(14)
C3 0.067(3) 0.0345(19) 0.0129(14) 0.0008(13) 0.0007(15) 0.0250(18)
C4 0.063(3) 0.038(2) 0.0238(17) -0.0119(14) -0.0168(17) 0.0198(18)
C5 0.041(2) 0.0285(17) 0.0332(17) -0.0130(14) -0.0120(15) 0.0093(14)
C6 0.0331(17) 0.0185(14) 0.0258(15) -0.0078(12) -0.0045(13) 0.0091(13)
C7 0.0305(17) 0.0245(16) 0.0310(16) -0.0042(13) -0.0014(13) -0.0029(13)
C8 0.053(2) 0.0381(19) 0.0273(17) 0.0101(14) 0.0194(16) 0.0079(16)
C9 0.0204(14) 0.0178(14) 0.0175(13) 0.0034(11) 0.0076(11) 0.0017(11)
C10 0.0351(17) 0.0235(15) 0.0247(15) 0.0004(12) 0.0053(13) 0.0112(13)
C11 0.0158(14) 0.0186(14) 0.0246(14) 0.0053(11) 0.0026(11) 0.0032(11)
C12 0.0138(13) 0.0152(13) 0.0194(13) 0.0038(11) 0.0002(11) -0.0041(10)
C13 0.0217(15) 0.0244(15) 0.0186(14) 0.0027(11) -0.0028(11) 0.0002(12)
C14 0.0167(14) 0.0184(13) 0.0137(12) 0.0006(10) -0.0022(10) 0.0031(11)
C15 0.0244(15) 0.0173(13) 0.0213(14) 0.0001(11) -0.0080(12) 0.0000(12)
C16 0.0366(18) 0.0200(15) 0.0206(14) -0.0042(12) -0.0055(13) 0.0057(13)
C17 0.0321(17) 0.0337(17) 0.0198(15) -0.0037(12) 0.0012(13) 0.0101(14)
C18 0.0218(15) 0.0311(16) 0.0204(14) 0.0034(12) 0.0032(12) 0.0041(12)
C19 0.0190(14) 0.0201(14) 0.0185(13) 0.0033(11) 0.0013(11) 0.0010(11)
C20 0.0305(17) 0.0235(16) 0.0299(16) -0.0027(13) -0.0078(13) -0.0068(13)
C21 0.0237(15) 0.0238(15) 0.0284(16) -0.0017(12) 0.0057(13) -0.0070(12)
C22 0.0284(16) 0.0156(15) 0.0404(18) -0.0013(12) -0.0082(14) 0.0076(12)
C23 0.0304(17) 0.0308(16) 0.0245(15) -0.0078(13) -0.0041(13) 0.0170(13)
C24 0.0251(16) 0.0308(16) 0.0246(15) 0.0047(13) 0.0054(12) 0.0143(13)
C25 0.0156(14) 0.0239(15) 0.0355(17) 0.0017(12) -0.0034(13) 0.0034(11)
C26 0.0245(15) 0.0237(15) 0.0194(14) -0.0020(12) -0.0053(12) 0.0102(12)
C27 0.0278(16) 0.0223(15) 0.0283(15) 0.0088(12) -0.0020(13) 0.0057(12)
C28 0.0191(15) 0.0217(14) 0.0309(16) 0.0078(12) 0.0023(12) -0.0014(12)
C29 0.0188(15) 0.0280(16) 0.0317(16) 0.0090(13) 0.0036(12) -0.0032(12)
C30 0.0210(16) 0.0268(16) 0.0322(17) 0.0025(13) 0.0052(13) 0.0017(13)
C31 0.077(3) 0.047(2) 0.066(3) 0.013(2) -0.017(3) 0.000(2)

loop_
_atom_type_symbol
_atom_type_description
_atom_type_scat_dispersion_real
_atom_type_scat_dispersion_imag
_atom_type_scat_source
C C 0.0033 0.0016 'International Tables Vol C Tables 4.2.6.8 and 6.1.1.4'
H H 0.0000 0.0000 'International Tables Vol C Tables 4.2.6.8 and 6.1.1.4'
N N 0.0061 0.0033 'International Tables Vol C Tables 4.2.6.8 and 6.1.1.4'
O O 0.0106 0.0060 'International Tables Vol C Tables 4.2.6.8 and 6.1.1.4'
S S 0.1246 0.1234 'International Tables Vol C Tables 4.2.6.8 and 6.1.1.4'
Os Os -1.2165 7.6030 'International Tables Vol C Tables 4.2.6.8 and 6.1.1.4'
F F 0.0171 0.0103 'International Tables Vol C Tables 4.2.6.8 and 6.1.1.4'
Cl Cl 0.1484 0.1585 'International Tables Vol C Tables 4.2.6.8 and 6.1.1.4'

loop_
_geom_angle_atom_site_label_1
_geom_angle_atom_site_label_2
_geom_angle_atom_site_label_3
_geom_angle
N1 Os1 N2 85.73(8)
N1 Os1 C28 82.96(10)
N2 Os1 C28 81.50(10)
N1 Os1 C22 150.28(10)
N2 Os1 C22 120.84(10)
C28 Os1 C22 87.86(12)
N1 Os1 C27 114.03(10)
N2 Os1 C27 158.62(10)
C28 Os1 C27 92.49(11)
C22 Os1 C27 38.03(11)
N1 Os1 C23 165.33(11)
N2 Os1 C23 95.72(10)
C28 Os1 C23 111.70(12)
C22 Os1 C23 36.89(12)
C27 Os1 C23 67.35(11)
N1 Os1 C26 93.76(9)
N2 Os1 C26 156.20(10)
C28 Os1 C26 122.11(11)
C22 Os1 C26 67.53(11)
C27 Os1 C26 37.17(11)
C23 Os1 C26 79.03(11)
N1 Os1 C24 127.71(10)
N2 Os1 C24 95.10(10)
C28 Os1 C24 149.01(12)
C22 Os1 C24 67.36(12)
C27 Os1 C24 79.50(11)
C23 Os1 C24 37.65(12)
C26 Os1 C24 66.51(11)
N1 Os1 C25 99.93(10)
N2 Os1 C25 119.75(10)
C28 Os1 C25 158.62(11)
C22 Os1 C25 79.19(11)
C27 Os1 C25 66.87(11)
C23 Os1 C25 66.67(11)
C26 Os1 C25 36.89(11)
C24 Os1 C25 36.50(11)
O1 S1 O2 115.00(17)
O1 S1 O3 115.42(16)
O2 S1 O3 114.32(14)
O1 S1 C30 103.04(14)
O2 S1 C30 103.93(15)
O3 S1 C30 102.75(13)
C9 N1 C1 119.8(2)
C9 N1 Os1 123.25(19)
C1 N1 Os1 116.81(16)
C12 N2 C14 118.5(2)
C12 N2 Os1 123.46(18)
C14 N2 Os1 117.95(16)
C6 C1 C2 121.9(3)
C6 C1 N1 119.9(2)
C2 C1 N1 118.1(3)
C3 C2 C1 117.5(3)
C3 C2 C8 120.5(3)
C1 C2 C8 122.0(3)
C4 C3 C2 121.4(3)
C4 C3 H3 119.3
C2 C3 H3 119.3
C3 C4 C5 120.2(3)
C3 C4 H4 119.9
C5 C4 H4 119.9
C4 C5 C6 120.7(3)
C4 C5 H5 119.6
C6 C5 H5 119.6
C1 C6 C5 118.0(3)
C1 C6 C7 122.1(3)
C5 C6 C7 119.9(3)
C6 C7 H7A 109.5
C6 C7 H7B 109.5
H7A C7 H7B 109.5
C6 C7 H7C 109.5
H7A C7 H7C 109.5
H7B C7 H7C 109.5
C2 C8 H8A 109.5
C2 C8 H8B 109.5
H8A C8 H8B 109.5
C2 C8 H8C 109.5
H8A C8 H8C 109.5
H8B C8 H8C 109.5
N1 C9 C11 118.5(2)
N1 C9 C10 124.3(3)
C11 C9 C10 116.8(2)
C9 C10 H10A 109.5
C9 C10 H10B 109.5
H10A C10 H10B 109.5
C9 C10 H10C 109.5
H10A C10 H10C 109.5
H10B C10 H10C 109.5
C9 C11 C12 114.5(2)
C9 C11 C29 107.6(2)
C12 C11 C29 108.6(2)
C9 C11 H11 108.7
C12 C11 H11 108.7
C29 C11 H11 108.7
N2 C12 C13 124.3(2)
N2 C12 C11 118.2(2)
C13 C12 C11 117.4(2)
C12 C13 H13A 109.5
C12 C13 H13B 109.5
H13A C13 H13B 109.5
C12 C13 H13C 109.5
H13A C13 H13C 109.5
H13B C13 H13C 109.5
C19 C14 C15 122.1(3)
C19 C14 N2 119.4(2)
C15 C14 N2 118.5(2)
C16 C15 C14 117.5(3)
C16 C15 C20 120.4(3)
C14 C15 C20 122.1(3)
C17 C16 C15 121.3(3)
C17 C16 H16 119.3
C15 C16 H16 119.3
C16 C17 C18 120.4(3)
C16 C17 H17 119.8
C18 C17 H17 119.8
C17 C18 C19 120.6(3)
C17 C18 H18 119.7
C19 C18 H18 119.7
C14 C19 C18 118.0(3)
C14 C19 C21 121.7(2)
C18 C19 C21 120.3(3)
C15 C20 H20A 109.5
C15 C20 H20B 109.5
H20A C20 H20B 109.5
C15 C20 H20C 109.5
H20A C20 H20C 109.5
H20B C20 H20C 109.5
C19 C21 H21A 109.5
C19 C21 H21B 109.5
H21A C21 H21B 109.5
C19 C21 H21C 109.5
H21A C21 H21C 109.5
H21B C21 H21C 109.5
C23 C22 C27 119.8(3)
C23 C22 Os1 72.12(17)
C27 C22 Os1 71.10(16)
C23 C22 H22 120.1
C27 C22 H22 120.1
Os1 C22 H22 129.0
C22 C23 C24 120.7(3)
C22 C23 Os1 70.99(17)
C24 C23 Os1 72.20(16)
C22 C23 H23 119.7
C24 C23 H23 119.7
Os1 C23 H23 129.6
C25 C24 C23 119.9(3)
C25 C24 Os1 73.32(17)
C23 C24 Os1 70.15(17)
C25 C24 H24 120.0
C23 C24 H24 120.0
Os1 C24 H24 128.7
C24 C25 C26 118.8(3)
C24 C25 Os1 70.18(17)
C26 C25 Os1 69.24(16)
C24 C25 H25 120.6
C26 C25 H25 120.6
Os1 C25 H25 132.9
C27 C26 C25 121.3(3)
C27 C26 Os1 70.69(16)
C25 C26 Os1 73.86(16)
C27 C26 H26 119.4
C25 C26 H26 119.4
Os1 C26 H26 128.4
C26 C27 C22 119.5(3)
C26 C27 Os1 72.14(16)
C22 C27 Os1 70.86(16)
C26 C27 H27 120.2
C22 C27 H27 120.2
Os1 C27 H27 129.0
C29 C28 Os1 117.37(19)
C29 C28 H28A 108.0
Os1 C28 H28A 108.0
C29 C28 H28B 108.0
Os1 C28 H28B 108.0
H28A C28 H28B 107.2
C28 C29 C11 113.6(2)
C28 C29 H29A 108.8
C11 C29 H29A 108.8
C28 C29 H29B 108.8
C11 C29 H29B 108.8
H29A C29 H29B 107.7
F1 C30 F3 106.9(3)
F1 C30 F2 106.2(3)
F3 C30 F2 107.3(3)
F1 C30 S1 112.7(2)
F3 C30 S1 111.3(2)
F2 C30 S1 112.0(2)
Cl2A C31 Cl1B 117.4(5)
Cl2A C31 Cl1A 116.9(4)
Cl1B C31 Cl1A 10.5(7)
Cl2A C31 Cl2B 27.5(4)
Cl1B C31 Cl2B 105.6(5)
Cl1A C31 Cl2B 100.6(5)
Cl2A C31 H31A 108.1
Cl1B C31 H31A 116.2
Cl1A C31 H31A 108.1
Cl2B C31 H31A 94.7
Cl2A C31 H31B 108.1
Cl1B C31 H31B 98.6
Cl1A C31 H31B 108.1
Cl2B C31 H31B 135.6
H31A C31 H31B 107.3

loop_
_geom_bond_atom_site_label_1
_geom_bond_atom_site_label_2
_geom_bond_distance
Cl1A C31 1.742(6)
Cl2A C31 1.641(6)
Cl2B C31 1.991(12)
Cl1B C31 1.650(9)
Os1 N1 2.107(2)
Os1 N2 2.107(2)
Os1 C28 2.165(3)
Os1 C22 2.185(3)
Os1 C27 2.188(3)
Os1 C23 2.200(3)
Os1 C26 2.207(3)
Os1 C24 2.227(3)
Os1 C25 2.267(3)
S1 O1 1.429(2)
S1 O2 1.431(2)
S1 O3 1.440(2)
S1 C30 1.813(3)
F1 C30 1.330(3)
F2 C30 1.335(4)
F3 C30 1.330(4)
N1 C9 1.285(4)
N1 C1 1.455(3)
N2 C12 1.286(3)
N2 C14 1.456(3)
C1 C6 1.392(4)
C1 C2 1.403(4)
C2 C3 1.395(5)
C2 C8 1.501(5)
C3 C4 1.371(6)
C3 H3 0.9500
C4 C5 1.383(5)
C4 H4 0.9500
C5 C6 1.398(4)
C5 H5 0.9500
C6 C7 1.501(4)
C7 H7A 0.9800
C7 H7B 0.9800
C7 H7C 0.9800
C8 H8A 0.9800
C8 H8B 0.9800
C8 H8C 0.9800
C9 C11 1.495(4)
C9 C10 1.500(4)
C10 H10A 0.9800
C10 H10B 0.9800
C10 H10C 0.9800
C11 C12 1.496(4)
C11 C29 1.568(4)
C11 H11 1.0000
C12 C13 1.495(4)
C13 H13A 0.9800
C13 H13B 0.9800
C13 H13C 0.9800
C14 C19 1.392(4)
C14 C15 1.410(4)
C15 C16 1.390(4)
C15 C20 1.504(4)
C16 C17 1.377(4)
C16 H16 0.9500
C17 C18 1.384(4)
C17 H17 0.9500
C18 C19 1.399(4)
C18 H18 0.9500
C19 C21 1.502(4)
C20 H20A 0.9800
C20 H20B 0.9800
C20 H20C 0.9800
C21 H21A 0.9800
C21 H21B 0.9800
C21 H21C 0.9800
C22 C23 1.388(5)
C22 C27 1.425(4)
C22 H22 0.9500
C23 C24 1.428(5)
C23 H23 0.9500
C24 C25 1.408(4)
C24 H24 0.9500
C25 C26 1.417(4)
C25 H25 0.9500
C26 C27 1.401(4)
C26 H26 0.9500
C27 H27 0.9500
C28 C29 1.523(4)
C28 H28A 0.9900
C28 H28B 0.9900
C29 H29A 0.9900
C29 H29B 0.9900
C31 H31A 0.9900
C31 H31B 0.9900

loop_
_geom_torsion_atom_site_label_1
_geom_torsion_atom_site_label_2
_geom_torsion_atom_site_label_3
_geom_torsion_atom_site_label_4
_geom_torsion
N2 Os1 N1 C9 32.8(2)
C28 Os1 N1 C9 -49.1(2)
C22 Os1 N1 C9 -122.1(3)
C27 Os1 N1 C9 -138.7(2)
C23 Os1 N1 C9 129.1(4)
C26 Os1 N1 C9 -171.0(2)
C24 Os1 N1 C9 126.0(2)
C25 Os1 N1 C9 152.3(2)
N2 Os1 N1 C1 -151.06(19)
C28 Os1 N1 C1 127.0(2)
C22 Os1 N1 C1 54.0(3)
C27 Os1 N1 C1 37.4(2)
C23 Os1 N1 C1 -54.8(4)
C26 Os1 N1 C1 5.1(2)
C24 Os1 N1 C1 -57.9(2)
C25 Os1 N1 C1 -31.6(2)
N1 Os1 N2 C12 -34.0(2)
C28 Os1 N2 C12 49.5(2)
C22 Os1 N2 C12 131.8(2)
C27 Os1 N2 C12 124.3(3)
C23 Os1 N2 C12 160.6(2)
C26 Os1 N2 C12 -123.7(3)
C24 Os1 N2 C12 -161.6(2)
C25 Os1 N2 C12 -133.0(2)
N1 Os1 N2 C14 150.03(19)
C28 Os1 N2 C14 -126.46(19)
C22 Os1 N2 C14 -44.1(2)
C27 Os1 N2 C14 -51.6(4)
C23 Os1 N2 C14 -15.3(2)
C26 Os1 N2 C14 60.4(3)
C24 Os1 N2 C14 22.5(2)
C25 Os1 N2 C14 51.0(2)
C9 N1 C1 C6 -93.0(3)
Os1 N1 C1 C6 90.7(3)
C9 N1 C1 C2 90.3(3)
Os1 N1 C1 C2 -85.9(3)
C6 C1 C2 C3 -5.1(4)
N1 C1 C2 C3 171.5(2)
C6 C1 C2 C8 175.6(3)
N1 C1 C2 C8 -7.8(4)
C1 C2 C3 C4 1.7(5)
C8 C2 C3 C4 -179.0(3)
C2 C3 C4 C5 1.7(5)
C3 C4 C5 C6 -1.9(5)
C2 C1 C6 C5 5.0(4)
N1 C1 C6 C5 -171.6(2)
C2 C1 C6 C7 -174.9(3)
N1 C1 C6 C7 8.6(4)
C4 C5 C6 C1 -1.4(4)
C4 C5 C6 C7 178.4(3)
C1 N1 C9 C11 -171.9(2)
Os1 N1 C9 C11 4.1(3)
C1 N1 C9 C10 1.0(4)
Os1 N1 C9 C10 177.0(2)
N1 C9 C11 C12 -57.2(3)
C10 C9 C11 C12 129.4(3)
N1 C9 C11 C29 63.6(3)
C10 C9 C11 C29 -109.8(3)
C14 N2 C12 C13 -1.1(4)
Os1 N2 C12 C13 -177.04(19)
C14 N2 C12 C11 173.9(2)
Os1 N2 C12 C11 -2.0(3)
C9 C11 C12 N2 55.9(3)
C29 C11 C12 N2 -64.4(3)
C9 C11 C12 C13 -128.7(3)
C29 C11 C12 C13 111.1(3)
C12 N2 C14 C19 92.9(3)
Os1 N2 C14 C19 -90.9(3)
C12 N2 C14 C15 -88.5(3)
Os1 N2 C14 C15 87.6(3)
C19 C14 C15 C16 2.9(4)
N2 C14 C15 C16 -175.6(2)
C19 C14 C15 C20 -178.2(3)
N2 C14 C15 C20 3.3(4)
C14 C15 C16 C17 -0.3(4)
C20 C15 C16 C17 -179.2(3)
C15 C16 C17 C18 -1.7(4)
C16 C17 C18 C19 1.1(4)
C15 C14 C19 C18 -3.4(4)
N2 C14 C19 C18 175.0(2)
C15 C14 C19 C21 176.6(3)
N2 C14 C19 C21 -5.0(4)
C17 C18 C19 C14 1.4(4)
C17 C18 C19 C21 -178.6(3)
N1 Os1 C22 C23 -156.47(19)
N2 Os1 C22 C23 53.0(2)
C28 Os1 C22 C23 131.77(19)
C27 Os1 C22 C23 -131.4(3)
C26 Os1 C22 C23 -102.0(2)
C24 Os1 C22 C23 -29.15(18)
C25 Os1 C22 C23 -65.33(19)
N1 Os1 C22 C27 -25.0(3)
N2 Os1 C22 C27 -175.58(16)
C28 Os1 C22 C27 -96.80(19)
C23 Os1 C22 C27 131.4(3)
C26 Os1 C22 C27 29.43(17)
C24 Os1 C22 C27 102.3(2)
C25 Os1 C22 C27 66.10(19)
C27 C22 C23 C24 -0.3(4)
Os1 C22 C23 C24 54.5(2)
C27 C22 C23 Os1 -54.8(2)
N1 Os1 C23 C22 128.6(4)
N2 Os1 C23 C22 -136.45(18)
C28 Os1 C23 C22 -53.3(2)
C27 Os1 C23 C22 30.04(18)
C26 Os1 C23 C22 67.03(19)
C24 Os1 C23 C22 132.6(3)
C25 Os1 C23 C22 103.6(2)
N1 Os1 C23 C24 -4.0(5)
N2 Os1 C23 C24 90.94(17)
C28 Os1 C23 C24 174.05(17)
C22 Os1 C23 C24 -132.6(3)
C27 Os1 C23 C24 -102.58(19)
C26 Os1 C23 C24 -65.58(17)
C25 Os1 C23 C24 -29.05(17)
C22 C23 C24 C25 2.0(4)
Os1 C23 C24 C25 56.0(2)
C22 C23 C24 Os1 -54.0(2)
N1 Os1 C24 C25 47.3(2)
N2 Os1 C24 C25 135.81(17)
C28 Os1 C24 C25 -142.2(2)
C22 Os1 C24 C25 -102.84(19)
C27 Os1 C24 C25 -65.08(18)
C23 Os1 C24 C25 -131.4(3)
C26 Os1 C24 C25 -28.51(17)
N1 Os1 C24 C23 178.71(15)
N2 Os1 C24 C23 -92.76(17)
C28 Os1 C24 C23 -10.8(3)
C22 Os1 C24 C23 28.60(17)
C27 Os1 C24 C23 66.35(18)
C26 Os1 C24 C23 102.92(19)
C25 Os1 C24 C23 131.4(3)
C23 C24 C25 C26 -3.4(4)
Os1 C24 C25 C26 51.1(2)
C23 C24 C25 Os1 -54.4(2)
N1 Os1 C25 C24 -143.85(17)
N2 Os1 C25 C24 -53.1(2)
C28 Os1 C25 C24 120.1(3)
C22 Os1 C25 C24 66.37(19)
C27 Os1 C25 C24 104.1(2)
C23 Os1 C25 C24 29.91(18)
C26 Os1 C25 C24 133.2(3)
N1 Os1 C25 C26 82.98(17)
N2 Os1 C25 C26 173.72(15)
C28 Os1 C25 C26 -13.1(4)
C22 Os1 C25 C26 -66.81(18)
C27 Os1 C25 C26 -29.03(17)
C23 Os1 C25 C26 -103.26(19)
C24 Os1 C25 C26 -133.2(3)
C24 C25 C26 C27 3.1(4)
Os1 C25 C26 C27 54.7(2)
C24 C25 C26 Os1 -51.5(2)
N1 Os1 C26 C27 126.07(17)
N2 Os1 C26 C27 -146.0(2)
C28 Os1 C26 C27 42.0(2)
C22 Os1 C26 C27 -30.08(18)
C23 Os1 C26 C27 -66.82(19)
C24 Os1 C26 C27 -104.1(2)
C25 Os1 C26 C27 -132.4(3)
N1 Os1 C26 C25 -101.55(17)
N2 Os1 C26 C25 -13.6(3)
C28 Os1 C26 C25 174.40(17)
C22 Os1 C26 C25 102.30(19)
C27 Os1 C26 C25 132.4(3)
C23 Os1 C26 C25 65.56(18)
C24 Os1 C26 C25 28.23(17)
C25 C26 C27 C22 -1.4(4)
Os1 C26 C27 C22 54.7(2)
C25 C26 C27 Os1 -56.1(2)
C23 C22 C27 C26 0.0(4)
Os1 C22 C27 C26 -55.3(2)
C23 C22 C27 Os1 55.3(2)
N1 Os1 C27 C26 -62.02(19)
N2 Os1 C27 C26 141.7(2)
C28 Os1 C27 C26 -145.42(18)
C22 Os1 C27 C26 131.3(3)
C23 Os1 C27 C26 102.1(2)
C24 Os1 C27 C26 64.75(18)
C25 Os1 C27 C26 28.83(17)
N1 Os1 C27 C22 166.72(17)
N2 Os1 C27 C22 10.5(4)
C28 Os1 C27 C22 83.32(19)
C23 Os1 C27 C22 -29.19(19)
C26 Os1 C27 C22 -131.3(3)
C24 Os1 C27 C22 -66.51(19)
C25 Os1 C27 C22 -102.4(2)
N1 Os1 C28 C29 40.1(2)
N2 Os1 C28 C29 -46.6(2)
C22 Os1 C28 C29 -168.2(2)
C27 Os1 C28 C29 154.0(2)
C23 Os1 C28 C29 -139.4(2)
C26 Os1 C28 C29 130.1(2)
C24 Os1 C28 C29 -132.3(2)
C25 Os1 C28 C29 139.4(3)
Os1 C28 C29 C11 4.6(3)
C9 C11 C29 C28 -65.3(3)
C12 C11 C29 C28 59.2(3)
O1 S1 C30 F1 -67.1(3)
O2 S1 C30 F1 53.2(3)
O3 S1 C30 F1 172.6(2)
O1 S1 C30 F3 172.7(2)
O2 S1 C30 F3 -67.0(2)
O3 S1 C30 F3 52.4(2)
O1 S1 C30 F2 52.6(3)
O2 S1 C30 F2 172.9(2)
O3 S1 C30 F2 -67.7(2)
